data_6000461
loop_
_publ_author_name
'Horikubi, T.'
'Watanabe, H.'
'Kamegashira, N.'

_publ_section_title
;
 Structure of perovskite type compounds, ALaMnTaO(6) (A = Sr, Ba)
;
_journal_name_full 'Journal of Alloys and Compounds'
_journal_page_first 122
_journal_page_last 127
_journal_paper_doi 10.1016/S0925-8388(98)00514-3
_journal_volume 274
_journal_year 1998
_chemical_formula_sum 'La Mn O6 Sr Ta'
_space_group_name_H-M_alt 'P 1 21/n 1'
_cell_angle_alpha 90.000
_cell_angle_beta 89.990
_cell_angle_gamma 90.000
_cell_length_a 5.6939
_cell_length_b 5.7561
_cell_length_c 8.0750
_cell_volume 264.66
_cod_database_code 6000461

loop_
_atom_site_label
_atom_site_fract_x
_atom_site_fract_y
_atom_site_fract_z
? ? ? ?
